data_4088178
loop_
_publ_author_name
'Schipper, Desmond E.'
'Young, Benjamin E.'
'Whitmire, Kenton H.'

_publ_section_title
;
 Transformations in Transition-Metal Carbonyls Containing Arsenic:
 Exploring the Chemistry of [Et4N]2[HAs{Fe(CO)4}3] in the Search for
 Single-Source Precursors for Advanced Metal Pnictide Materials
;
_journal_issue 4
_journal_name_full Organometallics
_journal_page_first 471
_journal_paper_doi 10.1021/acs.organomet.5b00906
_journal_volume 35
_journal_year 2016
_chemical_formula_moiety 'C14 H2 As Fe3 Mn O14'
_chemical_formula_sum 'C14 H2 As Fe3 Mn O14'
_chemical_formula_weight 691.57
_chemical_name_systematic
;
bis(?2-hydrido)-tetradecacarbonyl-arsenic-tri-iron-manganese
;
_space_group_crystal_system monoclinic
_space_group_IT_number 14
_space_group_name_Hall '-P 2yn'
_space_group_name_H-M_alt 'P 1 21/n 1'
_atom_sites_solution_hydrogens difmap
_audit_creation_method SHELXL-2013
_cell_angle_alpha 90
_cell_angle_beta 99.276(5)
_cell_angle_gamma 90
_cell_formula_units_Z 4
_cell_length_a 12.513(6)
_cell_length_b 11.826(6)
_cell_length_c 14.665(7)
_cell_measurement_reflns_used 4493
_cell_measurement_temperature 173
_cell_measurement_theta_max 31.9
_cell_measurement_theta_min 1.7
_cell_volume 2141.7(18)
_computing_structure_refinement 'SHELXL-2013 (Sheldrick, 2013)'
_diffrn_ambient_temperature 173
_diffrn_detector_area_resol_mean 13.6612
_diffrn_measured_fraction_theta_full 0.996
_diffrn_measured_fraction_theta_max 0.960
_diffrn_measurement_device
;
SCXMini: Fixed Chi 2 circle
;
_diffrn_measurement_device_type
;
Rigaku Mercury2 (2x2 bin mode)
;
_diffrn_measurement_method 'profile data from \w-scans'
_diffrn_radiation_type MoK\a
_diffrn_radiation_wavelength 0.71073
_diffrn_reflns_av_R_equivalents 0.0789
_diffrn_reflns_av_unetI/netI 0.0861
_diffrn_reflns_Laue_measured_fraction_full 0.996
_diffrn_reflns_Laue_measured_fraction_max 0.960
_diffrn_reflns_limit_h_max 17
_diffrn_reflns_limit_h_min -18
_diffrn_reflns_limit_k_max 17
_diffrn_reflns_limit_k_min -17
_diffrn_reflns_limit_l_max 19
_diffrn_reflns_limit_l_min -21
_diffrn_reflns_number 27266
_diffrn_reflns_point_group_measured_fraction_full 0.996
_diffrn_reflns_point_group_measured_fraction_max 0.960
_diffrn_reflns_theta_full 25.242
_diffrn_reflns_theta_max 31.975
_diffrn_reflns_theta_min 1.988
_diffrn_source 'Sealed Tube'
_exptl_absorpt_coefficient_mu 4.170
_exptl_absorpt_correction_T_max 1.000
_exptl_absorpt_correction_T_min 0.638
_exptl_absorpt_correction_type multi-scan
_exptl_absorpt_process_details 'SADABS (Sheldrick, 1996)'
_exptl_crystal_colour Black
_exptl_crystal_density_diffrn 2.145
_exptl_crystal_description Blocks
_exptl_crystal_F_000 1336
_exptl_crystal_size_max 0.130
_exptl_crystal_size_mid 0.130
_exptl_crystal_size_min 0.020
_refine_diff_density_max 0.916
_refine_diff_density_min -0.762
_refine_diff_density_rms 0.158
_refine_ls_extinction_method none
_refine_ls_goodness_of_fit_ref 1.032
_refine_ls_hydrogen_treatment refall
_refine_ls_matrix_type full
_refine_ls_number_parameters 306
_refine_ls_number_reflns 7134
_refine_ls_number_restraints 0
_refine_ls_restrained_S_all 1.032
_refine_ls_R_factor_all 0.1223
_refine_ls_R_factor_gt 0.0501
_refine_ls_shift/su_max 0.001
_refine_ls_shift/su_mean 0.000
_refine_ls_structure_factor_coef Fsqd
_refine_ls_weighting_details
;
 w=1/[\s^2^(Fo^2^)+(0.0440P)^2^+1.9119P]
 where P=(Fo^2^+2Fc^2^)/3
;
_refine_ls_weighting_scheme calc
_refine_ls_wR_factor_gt 0.0980
_refine_ls_wR_factor_ref 0.1340
_reflns_Friedel_coverage 0.000
_reflns_number_gt 3855
_reflns_number_total 7134
_reflns_threshold_expression 'I > 2\s(I)'
_cod_data_source_file om5b00906_si_002.cif
_cod_data_source_block IX
_cod_depositor_comments
;
The following automatic conversions were performed:

data item '_exptl_absorpt_correction_type' value 'Multi-scan' was
changed to 'multi-scan' in accordance with the
/home/saulius/struct/COD-crude-data/automatic-downloads/DataCite-retrospective/ACS/depositions/lib/dictionaries/cif_core.dic
dictionary named 'cif_core.dic' version 2.4.2 last updated on
2011-04-26.

Automatic conversion script
Id: cif_fix_values 6909 2019-04-08 15:41:33Z antanas 
;
_cod_original_sg_symbol_H-M 'P 21/n'
_cod_database_code 4088178
_shelx_space_group_comment
;
The symmetry employed for this shelxl refinement is uniquely defined
by the following loop, which should always be used as a source of
symmetry information in preference to the above space-group names.
They are only intended as comments.
;
_shelx_estimated_absorpt_t_min 0.613
_shelx_estimated_absorpt_t_max 0.921
_shelxl_version_number 2013-2

loop_
_space_group_symop_operation_xyz
'x, y, z'
'-x+1/2, y+1/2, -z+1/2'
'-x, -y, -z'
'x-1/2, -y-1/2, z-1/2'

loop_
_atom_site_label
_atom_site_type_symbol
_atom_site_fract_x
_atom_site_fract_y
_atom_site_fract_z
_atom_site_U_iso_or_equiv
_atom_site_adp_type
_atom_site_occupancy
_atom_site_site_symmetry_order
_atom_site_calc_flag
Mn4 Mn 0.54681(5) 0.76661(6) 0.09350(5) 0.02832(17) Uani 1 1 d
Fe2 Fe 0.81279(5) 0.84838(6) -0.05492(4) 0.03153(17) Uani 1 1 d
Fe1 Fe 0.79892(5) 0.62164(5) -0.05589(4) 0.02920(16) Uani 1 1 d
Fe3 Fe 0.89431(5) 0.72973(6) 0.10041(4) 0.03011(17) Uani 1 1 d
As1 As 0.71489(4) 0.74067(4) 0.03185(3) 0.02687(12) Uani 1 1 d
C21 C 0.6939(4) 0.8802(4) -0.1316(4) 0.0408(12) Uani 1 1 d
C22 C 0.8286(5) 0.9893(5) -0.0122(4) 0.0491(14) Uani 1 1 d
C23 C 0.9050(4) 0.8500(4) -0.1363(4) 0.0427(12) Uani 1 1 d
C11 C 0.7630(4) 0.4860(4) -0.0164(4) 0.0399(12) Uani 1 1 d
C12 C 0.6976(4) 0.6224(4) -0.1551(4) 0.0381(11) Uani 1 1 d
C13 C 0.9095(4) 0.5956(4) -0.1172(3) 0.0368(11) Uani 1 1 d
C31 C 0.8634(4) 0.6268(4) 0.1810(3) 0.0375(11) Uani 1 1 d
C32 C 1.0405(4) 0.7127(4) 0.1171(3) 0.0394(12) Uani 1 1 d
C33 C 0.8835(4) 0.8488(4) 0.1739(3) 0.0365(11) Uani 1 1 d
C41 C 0.4185(4) 0.7976(4) 0.1358(3) 0.0383(11) Uani 1 1 d
C42 C 0.5783(4) 0.9183(4) 0.0814(3) 0.0397(12) Uani 1 1 d
C43 C 0.5330(4) 0.6101(5) 0.1014(3) 0.0361(11) Uani 1 1 d
C44 C 0.6270(4) 0.7687(4) 0.2125(4) 0.0387(12) Uani 1 1 d
C45 C 0.4770(4) 0.7564(4) -0.0295(3) 0.0321(10) Uani 1 1 d
O21 O 0.6135(3) 0.9054(3) -0.1775(3) 0.0623(12) Uani 1 1 d
O22 O 0.8395(4) 1.0798(3) 0.0147(3) 0.0723(13) Uani 1 1 d
O23 O 0.9611(3) 0.8573(4) -0.1902(3) 0.0646(12) Uani 1 1 d
O11 O 0.7350(3) 0.4007(3) 0.0083(3) 0.0594(11) Uani 1 1 d
O12 O 0.6316(3) 0.6197(4) -0.2190(3) 0.0596(11) Uani 1 1 d
O13 O 0.9794(3) 0.5782(3) -0.1556(3) 0.0530(10) Uani 1 1 d
O31 O 0.8411(3) 0.5604(3) 0.2301(3) 0.0532(10) Uani 1 1 d
O32 O 1.1309(3) 0.6993(4) 0.1278(3) 0.0560(10) Uani 1 1 d
O33 O 0.8742(3) 0.9250(3) 0.2182(3) 0.0531(10) Uani 1 1 d
O41 O 0.3405(3) 0.8192(4) 0.1600(3) 0.0593(11) Uani 1 1 d
O42 O 0.6015(3) 1.0101(3) 0.0715(3) 0.0519(10) Uani 1 1 d
O43 O 0.5238(3) 0.5156(3) 0.1048(3) 0.0542(10) Uani 1 1 d
O44 O 0.6774(3) 0.7689(3) 0.2843(2) 0.0496(10) Uani 1 1 d
O45 O 0.4352(3) 0.7472(3) -0.1033(3) 0.0449(9) Uani 1 1 d
H2 H 0.924(3) 0.811(4) 0.023(3) 0.031(12) Uiso 1 1 d
H1 H 0.907(5) 0.626(5) 0.018(4) 0.075(19) Uiso 1 1 d

loop_
_atom_site_aniso_label
_atom_site_aniso_U_11
_atom_site_aniso_U_22
_atom_site_aniso_U_33
_atom_site_aniso_U_23
_atom_site_aniso_U_13
_atom_site_aniso_U_12
Mn4 0.0261(4) 0.0328(4) 0.0257(4) -0.0016(3) 0.0029(3) 0.0026(3)
Fe2 0.0357(4) 0.0316(4) 0.0277(4) 0.0032(3) 0.0064(3) -0.0024(3)
Fe1 0.0301(4) 0.0310(4) 0.0268(4) -0.0013(3) 0.0052(3) 0.0006(3)
Fe3 0.0269(3) 0.0365(4) 0.0264(3) -0.0003(3) 0.0026(3) 0.0002(3)
As1 0.0260(2) 0.0313(3) 0.0232(2) 0.00133(18) 0.00379(17) 0.00146(18)
C21 0.049(3) 0.038(3) 0.036(3) 0.008(2) 0.008(2) 0.004(2)
C22 0.059(4) 0.039(3) 0.047(3) 0.005(3) 0.001(3) -0.007(3)
C23 0.048(3) 0.043(3) 0.037(3) 0.004(2) 0.008(2) -0.003(2)
C11 0.040(3) 0.039(3) 0.042(3) 0.000(2) 0.012(2) 0.001(2)
C12 0.037(3) 0.036(3) 0.044(3) 0.002(2) 0.014(2) -0.003(2)
C13 0.036(3) 0.034(3) 0.041(3) -0.003(2) 0.009(2) 0.001(2)
C31 0.034(3) 0.049(3) 0.030(3) 0.005(2) 0.005(2) 0.008(2)
C32 0.040(3) 0.044(3) 0.034(3) 0.001(2) 0.004(2) 0.002(2)
C33 0.033(3) 0.045(3) 0.030(3) 0.002(2) -0.001(2) 0.001(2)
C41 0.032(3) 0.048(3) 0.034(3) -0.004(2) 0.003(2) 0.002(2)
C42 0.034(3) 0.040(3) 0.041(3) -0.002(2) -0.007(2) 0.008(2)
C43 0.035(3) 0.046(3) 0.027(2) 0.007(2) 0.007(2) 0.004(2)
C44 0.034(3) 0.048(3) 0.036(3) 0.001(2) 0.012(2) 0.005(2)
C45 0.034(3) 0.026(2) 0.035(3) -0.0004(19) 0.003(2) 0.0002(19)
O21 0.059(3) 0.060(3) 0.061(3) 0.013(2) -0.010(2) 0.004(2)
O22 0.099(4) 0.037(2) 0.076(3) -0.004(2) -0.001(3) -0.012(2)
O23 0.067(3) 0.068(3) 0.068(3) 0.000(2) 0.038(2) -0.007(2)
O11 0.077(3) 0.039(2) 0.068(3) 0.008(2) 0.029(2) -0.003(2)
O12 0.050(2) 0.076(3) 0.045(2) 0.002(2) -0.0126(19) -0.011(2)
O13 0.048(2) 0.060(3) 0.058(2) -0.003(2) 0.027(2) 0.0104(18)
O31 0.062(3) 0.057(3) 0.042(2) 0.0156(19) 0.0143(19) 0.0050(19)
O32 0.028(2) 0.074(3) 0.065(3) -0.009(2) 0.0043(18) 0.0020(19)
O33 0.061(3) 0.051(2) 0.045(2) -0.0201(19) 0.0009(19) 0.0047(19)
O41 0.032(2) 0.080(3) 0.069(3) -0.016(2) 0.016(2) 0.0041(19)
O42 0.061(3) 0.033(2) 0.056(2) -0.0035(18) -0.0066(19) -0.0009(18)
O43 0.068(3) 0.040(2) 0.052(2) 0.0099(19) 0.002(2) -0.0043(19)
O44 0.043(2) 0.075(3) 0.030(2) -0.0026(18) 0.0029(17) 0.0021(18)
O45 0.056(2) 0.036(2) 0.038(2) 0.0001(16) -0.0059(18) 0.0000(16)

loop_
_atom_type_symbol
_atom_type_description
_atom_type_scat_dispersion_real
_atom_type_scat_dispersion_imag
_atom_type_scat_source
C C 0.0033 0.0016 'International Tables Vol C Tables 4.2.6.8 and 6.1.1.4'
O O 0.0106 0.0060 'International Tables Vol C Tables 4.2.6.8 and 6.1.1.4'
Mn Mn 0.3368 0.7283 'International Tables Vol C Tables 4.2.6.8 and 6.1.1.4'
Fe Fe 0.3463 0.8444 'International Tables Vol C Tables 4.2.6.8 and 6.1.1.4'
As As 0.0499 2.0058 'International Tables Vol C Tables 4.2.6.8 and 6.1.1.4'
H H 0.0000 0.0000 'International Tables Vol C Tables 4.2.6.8 and 6.1.1.4'

loop_
_geom_angle_atom_site_label_1
_geom_angle_atom_site_label_2
_geom_angle_atom_site_label_3
_geom_angle
C41 Mn4 C42 92.9(2)
C41 Mn4 C43 94.7(2)
C42 Mn4 C43 172.4(2)
C41 Mn4 C44 92.8(2)
C42 Mn4 C44 89.2(2)
C43 Mn4 C44 89.8(2)
C41 Mn4 C45 92.3(2)
C42 Mn4 C45 92.5(2)
C43 Mn4 C45 87.9(2)
C44 Mn4 C45 174.5(2)
C41 Mn4 As1 175.42(17)
C42 Mn4 As1 82.91(16)
C43 Mn4 As1 89.55(15)
C44 Mn4 As1 89.00(15)
C45 Mn4 As1 86.05(15)
C21 Fe2 C22 93.4(2)
C21 Fe2 C23 98.1(2)
C22 Fe2 C23 100.2(3)
C21 Fe2 As1 90.05(17)
C22 Fe2 As1 111.36(19)
C23 Fe2 As1 146.82(17)
C21 Fe2 Fe1 99.39(17)
C22 Fe2 Fe1 159.96(18)
C23 Fe2 Fe1 93.17(17)
As1 Fe2 Fe1 53.70(3)
C21 Fe2 Fe3 144.00(17)
C22 Fe2 Fe3 100.49(18)
C23 Fe2 Fe3 111.60(17)
As1 Fe2 Fe3 53.97(3)
Fe1 Fe2 Fe3 60.43(3)
C21 Fe2 H2 176.1(14)
C22 Fe2 H2 88.6(15)
C23 Fe2 H2 84.8(14)
As1 Fe2 H2 86.1(14)
Fe1 Fe2 H2 77.8(15)
Fe3 Fe2 H2 32.2(14)
C12 Fe1 C11 95.0(2)
C12 Fe1 C13 95.6(2)
C11 Fe1 C13 105.3(2)
C12 Fe1 As1 97.26(16)
C11 Fe1 As1 102.04(17)
C13 Fe1 As1 148.59(16)
C12 Fe1 Fe2 92.08(16)
C11 Fe1 Fe2 155.97(17)
C13 Fe1 Fe2 96.87(16)
As1 Fe1 Fe2 54.20(3)
C12 Fe1 Fe3 147.96(16)
C11 Fe1 Fe3 104.33(17)
C13 Fe1 Fe3 103.50(16)
As1 Fe1 Fe3 54.13(3)
Fe2 Fe1 Fe3 60.55(3)
C12 Fe1 H1 168(2)
C11 Fe1 H1 92(2)
C13 Fe1 H1 73(2)
As1 Fe1 H1 91(2)
Fe2 Fe1 H1 85(2)
Fe3 Fe1 H1 37(2)
C31 Fe3 C33 95.3(2)
C31 Fe3 C32 99.0(2)
C33 Fe3 C32 100.2(2)
C31 Fe3 As1 91.58(16)
C33 Fe3 As1 93.18(15)
C32 Fe3 As1 162.01(17)
C31 Fe3 Fe1 97.17(17)
C33 Fe3 Fe1 144.01(15)
C32 Fe3 Fe1 110.87(16)
As1 Fe3 Fe1 52.94(2)
C31 Fe3 Fe2 144.39(16)
C33 Fe3 Fe2 92.50(16)
C32 Fe3 Fe2 113.72(16)
As1 Fe3 Fe2 53.27(2)
Fe1 Fe3 Fe2 59.02(4)
C31 Fe3 H2 174.5(16)
C33 Fe3 H2 90.2(16)
C32 Fe3 H2 79.6(16)
As1 Fe3 H2 88.5(15)
Fe1 Fe3 H2 78.5(15)
Fe2 Fe3 H2 35.3(15)
C31 Fe3 H1 92.0(19)
C33 Fe3 H1 172.7(19)
C32 Fe3 H1 79.2(19)
As1 Fe3 H1 85.9(19)
Fe1 Fe3 H1 33.5(19)
Fe2 Fe3 H1 81.2(19)
H2 Fe3 H1 83(2)
Fe1 As1 Fe2 72.10(4)
Fe1 As1 Fe3 72.92(4)
Fe2 As1 Fe3 72.76(4)
Fe1 As1 Mn4 142.38(3)
Fe2 As1 Mn4 134.95(4)
Fe3 As1 Mn4 132.93(4)
O21 C21 Fe2 175.5(5)
O22 C22 Fe2 179.3(6)
O23 C23 Fe2 175.8(5)
O11 C11 Fe1 176.8(5)
O12 C12 Fe1 178.0(5)
O13 C13 Fe1 179.4(5)
O31 C31 Fe3 177.8(5)
O32 C32 Fe3 178.3(5)
O33 C33 Fe3 177.9(4)
O41 C41 Mn4 177.9(5)
O42 C42 Mn4 176.7(5)
O43 C43 Mn4 178.9(5)
O44 C44 Mn4 178.7(5)
O45 C45 Mn4 178.2(4)

loop_
_geom_bond_atom_site_label_1
_geom_bond_atom_site_label_2
_geom_bond_distance
Mn4 C41 1.849(5)
Mn4 C42 1.852(5)
Mn4 C43 1.864(5)
Mn4 C44 1.868(5)
Mn4 C45 1.876(5)
Mn4 As1 2.4389(13)
Fe2 C21 1.755(5)
Fe2 C22 1.780(6)
Fe2 C23 1.789(5)
Fe2 As1 2.2901(10)
Fe2 Fe1 2.6869(16)
Fe2 Fe3 2.7292(13)
Fe2 H2 1.71(4)
Fe1 C12 1.769(5)
Fe1 C11 1.787(5)
Fe1 C13 1.795(5)
Fe1 As1 2.2757(10)
Fe1 Fe3 2.7258(13)
Fe1 H1 1.59(6)
Fe3 C31 1.782(5)
Fe3 C33 1.791(5)
Fe3 C32 1.817(5)
Fe3 As1 2.3109(13)
Fe3 H2 1.57(4)
Fe3 H1 1.75(6)
C21 O21 1.156(6)
C22 O22 1.142(6)
C23 O23 1.142(6)
C11 O11 1.145(6)
C12 O12 1.145(6)
C13 O13 1.133(5)
C31 O31 1.130(6)
C32 O32 1.129(6)
C33 O33 1.128(6)
C41 O41 1.120(6)
C42 O42 1.138(6)
C43 O43 1.126(6)
C44 O44 1.137(6)
C45 O45 1.129(6)
